data_4025330
loop_
_publ_author_name
'Igor \<Cer\<na'
'Radek Pohl'
'Blanka Klepet\'a\<rov\'a'
'Michal Hocek'

_publ_contact_author_address
;Institute of Organic Chemistry and Biochemistry
Gilead Sciences & IOCHB Research Center
Academy of Sciences of the Czech Republic
Flemingovo nam. 2
16010 Prague 6
Czech Republic
;
_publ_contact_author_email hocek@uochb.cas.cz
_publ_contact_author_fax +420220183559
_publ_contact_author_name 'Michal Hocek'
_publ_contact_author_phone +420220183324
_publ_section_title
;
 Intramolecular Direct C-H Arylation Approach to Fused Purines. Synthesis
 of Purino[8,9-f]phenanthridines and 5,6-Dihydropurino[8,9-a]isoquinolines
;
_journal_issue 7
_journal_name_full 'Journal of Organic Chemistry'
_journal_page_first 2302
_journal_page_last 2308
_journal_paper_doi 10.1021/jo100111t
_journal_volume 75
_journal_year 2010
_chemical_formula_moiety 'C30 H22 N8'
_chemical_formula_sum 'C30 H22 N8'
_chemical_formula_weight 494.56
_chemical_name_systematic 1,2-bis(6-methyl-9-phenyl-9H-purin-8-yl)benzene
_space_group_IT_number 15
_symmetry_cell_setting monoclinic
_symmetry_Int_Tables_number 15
_symmetry_space_group_name_Hall '-C 2yc'
_symmetry_space_group_name_H-M 'C 1 2/c 1'
_atom_sites_solution_hydrogens geom
_atom_sites_solution_primary direct
_cell_angle_alpha 90
_cell_angle_beta 119.133(9)
_cell_angle_gamma 90
_cell_formula_units_Z 4
_cell_length_a 15.3485(11)
_cell_length_b 9.7269(4)
_cell_length_c 18.4269(13)
_cell_measurement_reflns_used 5939
_cell_measurement_temperature 150
_cell_measurement_theta_max 77
_cell_measurement_theta_min 5
_cell_volume 2403.0(3)
_computing_cell_refinement 'CrysAlis RED, (Oxford Diffraction, 2002)'
_computing_data_collection 'Xcalibur, (Oxford Diffraction, 2002)'
_computing_data_reduction 'CrysAlis RED, (Oxford Diffraction, 2002)'
_computing_molecular_graphics 'CAMERON (Watkin et al., 1996)'
_computing_publication_material 'CRYSTALS (Betteridge et al., 2003)'
_computing_structure_refinement 'CRYSTALS (Betteridge et al., 2003)'
_computing_structure_solution 'SIR92 (Altomare et al., 1994)'
_diffrn_ambient_temperature 150
_diffrn_measured_fraction_theta_full 0.996
_diffrn_measured_fraction_theta_max 0.974
_diffrn_measurement_device 'Oxford Diffraction XCALIBUR'
_diffrn_measurement_device_type Area
_diffrn_measurement_method '\f & \w scans'
_diffrn_radiation_monochromator graphite
_diffrn_radiation_probe x-ray
_diffrn_radiation_type 'Cu K\a'
_diffrn_radiation_wavelength 1.54184
_diffrn_reflns_av_R_equivalents 0.056
_diffrn_reflns_limit_h_max 19
_diffrn_reflns_limit_h_min -19
_diffrn_reflns_limit_k_max 12
_diffrn_reflns_limit_k_min -12
_diffrn_reflns_limit_l_max 23
_diffrn_reflns_limit_l_min -22
_diffrn_reflns_number 27606
_diffrn_reflns_theta_full 72.706
_diffrn_reflns_theta_max 79.029
_diffrn_reflns_theta_min 5.497
_diffrn_standards_number 0
_exptl_absorpt_coefficient_mu 0.682
_exptl_absorpt_correction_T_max 0.93
_exptl_absorpt_correction_T_min 0.87
_exptl_absorpt_correction_type analytical
_exptl_absorpt_process_details
; 
 Analytical Absorption (De Meulenaer & Tompa, 1965) 
;
_exptl_crystal_colour colourless
_exptl_crystal_density_diffrn 1.367
_exptl_crystal_density_method 'not measured'
_exptl_crystal_description prism
_exptl_crystal_F_000 1032
_exptl_crystal_size_max 0.42
_exptl_crystal_size_mid 0.20
_exptl_crystal_size_min 0.11
_refine_diff_density_max 0.26
_refine_diff_density_min -0.22
_refine_ls_extinction_coef 8.378
_refine_ls_extinction_method 'Larson (1970), Equation 22'
_refine_ls_goodness_of_fit_ref 1.0986
_refine_ls_hydrogen_treatment constr
_refine_ls_matrix_type full
_refine_ls_number_parameters 172
_refine_ls_number_reflns 2009
_refine_ls_number_restraints 0
_refine_ls_R_factor_all 0.0587
_refine_ls_R_factor_gt 0.0482
_refine_ls_shift/su_max 0.000311
_refine_ls_structure_factor_coef F
_refine_ls_weighting_details
;
 Method, part 1, Chebychev polynomial, (Watkin, 1994, Prince, 1982) 
 [weight] = 1.0/[A~0~*T~0~(x)+A~1~*T~1~(x) ... +A~n-1~]*T~n-1~(x)] 
 where A~i~ are the Chebychev coefficients listed below and x= Fcalc/Fmax 
 Method = Robust Weighting (Prince, 1982) 
 W = [weight] * [1-(deltaF/6*sigmaF)^2^]^2^ 
 A~i~ are: 
 7.86 0.921 5.53 
;
_refine_ls_weighting_scheme calc
_refine_ls_wR_factor_all 0.0642
_refine_ls_wR_factor_gt 0.0558
_refine_ls_wR_factor_ref 0.0558
_reflns_limit_h_max 16
_reflns_limit_h_min -19
_reflns_limit_k_max 12
_reflns_limit_k_min 0
_reflns_limit_l_max 23
_reflns_limit_l_min 0
_reflns_number_gt 2009
_reflns_number_total 2530
_reflns_threshold_expression I>2.0\s(I)
_oxford_refine_ls_r_factor_ref 0.0482
_oxford_reflns_number_all 2522
_oxford_reflns_threshold_expression_ref I>2.0\s(I)
_cod_data_source_file jo100111t_si_002.cif
_cod_data_source_block 1
_cod_original_sg_symbol_H-M 'C 2/c'
_cod_database_code 4025330

loop_
_symmetry_equiv_pos_as_xyz
x,y,z
-x,-y,-z
x+1/2,y+1/2,z
-x+1/2,-y+1/2,-z
-x,y,-z+1/2
x,-y,z+1/2
-x+1/2,y+1/2,-z+1/2
x+1/2,-y+1/2,z+1/2

loop_
_atom_site_label
_atom_site_type_symbol
_atom_site_fract_x
_atom_site_fract_y
_atom_site_fract_z
_atom_site_U_iso_or_equiv
_atom_site_occupancy
_atom_site_adp_type
_atom_site_refinement_flags_posn
_atom_site_refinement_flags_adp
_atom_site_refinement_flags_occupancy
_atom_site_disorder_assembly
_atom_site_disorder_group
_oxford_atom_site_special_shape
_atom_site_attached_hydrogens
N1 N 0.65995(11) 0.91570(15) 0.52669(9) 0.0350 1.0000 Uani . . . . . . .
N3 N 0.67260(10) 0.90613(14) 0.40104(9) 0.0314 1.0000 Uani . . . . . . .
N7 N 0.56792(10) 0.58653(14) 0.41564(8) 0.0297 1.0000 Uani . . . . . . .
N9 N 0.61029(10) 0.68966(14) 0.32683(8) 0.0265 1.0000 Uani . . . . . . .
C2 C 0.68355(13) 0.96514(18) 0.47063(11) 0.0344 1.0000 Uani . . . . . . .
C4 C 0.63331(11) 0.78096(16) 0.39099(10) 0.0268 1.0000 Uani . . . . . . .
C5 C 0.60658(11) 0.71588(17) 0.44505(10) 0.0285 1.0000 Uani . . . . . . .
C6 C 0.61999(12) 0.78894(18) 0.51446(10) 0.0326 1.0000 Uani . . . . . . .
C8 C 0.56999(11) 0.57503(16) 0.34520(10) 0.0274 1.0000 Uani . . . . . . .
C10 C 0.59034(16) 0.7335(2) 0.57461(12) 0.0439 1.0000 Uani . . . . . . .
C11 C 0.63405(11) 0.70614(17) 0.26103(10) 0.0280 1.0000 Uani . . . . . . .
C12 C 0.68384(12) 0.60232(18) 0.24512(11) 0.0326 1.0000 Uani . . . . . . .
C13 C 0.70552(14) 0.6188(2) 0.18037(12) 0.0405 1.0000 Uani . . . . . . .
C14 C 0.67932(14) 0.7388(2) 0.13451(12) 0.0424 1.0000 Uani . . . . . . .
C15 C 0.63119(13) 0.8432(2) 0.15192(11) 0.0376 1.0000 Uani . . . . . . .
C16 C 0.60832(12) 0.82766(17) 0.21602(10) 0.0308 1.0000 Uani . . . . . . .
C17 C 0.53260(11) 0.45074(16) 0.29310(10) 0.0278 1.0000 Uani . . . . . . .
C18 C 0.56316(13) 0.32552(17) 0.33466(11) 0.0322 1.0000 Uani . . . . . . .
C19 C 0.53150(14) 0.20166(18) 0.29225(12) 0.0376 1.0000 Uani . . . . . . .
H21 H 0.7140 1.0548 0.4819 0.0390 1.0000 Uiso R . . . . . .
H101 H 0.6488 0.7272 0.6294 0.0687 1.0000 Uiso R . . . . . .
H102 H 0.5584 0.6445 0.5574 0.0683 1.0000 Uiso R . . . . . .
H103 H 0.5445 0.7959 0.5781 0.0700 1.0000 Uiso R . . . . . .
H121 H 0.7025 0.5210 0.2784 0.0389 1.0000 Uiso R . . . . . .
H131 H 0.7388 0.5474 0.1691 0.0505 1.0000 Uiso R . . . . . .
H141 H 0.6953 0.7511 0.0899 0.0529 1.0000 Uiso R . . . . . .
H151 H 0.6153 0.9264 0.1212 0.0438 1.0000 Uiso R . . . . . .
H161 H 0.5741 0.8996 0.2284 0.0358 1.0000 Uiso R . . . . . .
H181 H 0.6073 0.3265 0.3928 0.0369 1.0000 Uiso R . . . . . .
H191 H 0.5565 0.1165 0.3212 0.0437 1.0000 Uiso R . . . . . .

loop_
_atom_site_aniso_label
_atom_site_aniso_U_11
_atom_site_aniso_U_22
_atom_site_aniso_U_33
_atom_site_aniso_U_23
_atom_site_aniso_U_13
_atom_site_aniso_U_12
N1 0.0378(8) 0.0312(8) 0.0356(8) -0.0042(6) 0.0176(6) 0.0026(6)
N3 0.0330(7) 0.0254(7) 0.0354(8) -0.0009(6) 0.0162(6) -0.0004(5)
N7 0.0326(7) 0.0282(7) 0.0307(7) -0.0007(5) 0.0173(6) -0.0021(5)
N9 0.0278(6) 0.0247(7) 0.0284(7) -0.0003(5) 0.0148(6) 0.0003(5)
C2 0.0373(9) 0.0257(8) 0.0375(9) -0.0024(7) 0.0161(7) 0.0000(6)
C4 0.0250(7) 0.0262(8) 0.0280(8) -0.0012(6) 0.0118(6) 0.0028(6)
C5 0.0277(7) 0.0282(8) 0.0297(8) 0.0005(6) 0.0141(7) 0.0012(6)
C6 0.0316(8) 0.0337(9) 0.0314(9) -0.0011(7) 0.0145(7) 0.0032(7)
C8 0.0263(7) 0.0252(8) 0.0312(8) 0.0023(6) 0.0144(6) 0.0015(6)
C10 0.0516(11) 0.0481(11) 0.0399(10) -0.0062(8) 0.0285(9) -0.0073(9)
C11 0.0268(7) 0.0297(8) 0.0285(8) -0.0005(6) 0.0142(7) -0.0027(6)
C12 0.0312(8) 0.0329(9) 0.0376(9) 0.0008(7) 0.0198(7) 0.0014(7)
C13 0.0397(9) 0.0441(11) 0.0477(11) -0.0050(8) 0.0291(9) 0.0001(8)
C14 0.0424(10) 0.0548(12) 0.0400(10) -0.0016(9) 0.0279(9) -0.0088(9)
C15 0.0385(9) 0.0396(10) 0.0347(9) 0.0031(7) 0.0178(8) -0.0075(7)
C16 0.0310(8) 0.0283(8) 0.0337(8) 0.0009(6) 0.0162(7) -0.0022(6)
C17 0.0292(8) 0.0252(8) 0.0325(8) 0.0008(6) 0.0178(7) 0.0000(6)
C18 0.0360(8) 0.0276(8) 0.0334(9) 0.0026(6) 0.0173(7) 0.0006(6)
C19 0.0443(10) 0.0249(8) 0.0444(10) 0.0036(7) 0.0221(8) 0.0012(7)

loop_
_atom_type_symbol
_atom_type_scat_dispersion_real
_atom_type_scat_dispersion_imag
_atom_type_scat_Cromer_Mann_a1
_atom_type_scat_Cromer_Mann_b1
_atom_type_scat_Cromer_Mann_a2
_atom_type_scat_Cromer_Mann_b2
_atom_type_scat_Cromer_Mann_a3
_atom_type_scat_Cromer_Mann_b3
_atom_type_scat_Cromer_Mann_a4
_atom_type_scat_Cromer_Mann_b4
_atom_type_scat_Cromer_Mann_c
_atom_type_scat_source
C 0.0181 0.0091 2.3100 20.8439 1.0200 10.2075 1.5886 0.5687 0.8650 51.6512 0.2156 'International Tables Vol C 4.2.6.8 and 6.1.1.4'
H 0.0000 0.0000 0.4930 10.5109 0.3229 26.1257 0.1402 3.1424 0.0408 57.7998 0.0030 'International Tables Vol C 4.2.6.8 and 6.1.1.4'
N 0.0311 0.0180 12.2126 0.0057 3.1322 9.8933 2.0125 28.9975 1.1663 0.5826 -11.5290 'International Tables Vol C 4.2.6.8 and 6.1.1.4'

loop_
_geom_angle_atom_site_label_1
_geom_angle_site_symmetry_1
_geom_angle_atom_site_label_2
_geom_angle_site_symmetry_2
_geom_angle_atom_site_label_3
_geom_angle_site_symmetry_3
_geom_angle
_geom_angle_publ_flag
C2 . N1 . C6 . 118.16(15) yes
C2 . N3 . C4 . 111.25(14) yes
C5 . N7 . C8 . 104.55(13) yes
C4 . N9 . C8 . 105.40(13) yes
C4 . N9 . C11 . 125.98(13) yes
C8 . N9 . C11 . 128.29(13) yes
N1 . C2 . N3 . 129.05(16) yes
N1 . C2 . H21 . 116.3 no
N3 . C2 . H21 . 114.6 no
N9 . C4 . N3 . 128.13(15) yes
N9 . C4 . C5 . 106.09(14) yes
N3 . C4 . C5 . 125.78(15) yes
C4 . C5 . N7 . 110.54(14) yes
C4 . C5 . C6 . 117.44(16) yes
N7 . C5 . C6 . 132.00(15) yes
C5 . C6 . N1 . 118.31(16) yes
C5 . C6 . C10 . 122.57(17) yes
N1 . C6 . C10 . 119.12(16) yes
N9 . C8 . N7 . 113.41(14) yes
N9 . C8 . C17 . 125.13(14) yes
N7 . C8 . C17 . 121.46(14) yes
C6 . C10 . H101 . 109.5 no
C6 . C10 . H102 . 111.7 no
H101 . C10 . H102 . 110.4 no
C6 . C10 . H103 . 108.8 no
H101 . C10 . H103 . 107.9 no
H102 . C10 . H103 . 108.6 no
N9 . C11 . C12 . 119.49(15) yes
N9 . C11 . C16 . 119.02(14) yes
C12 . C11 . C16 . 121.48(15) yes
C11 . C12 . C13 . 118.98(16) yes
C11 . C12 . H121 . 119.5 no
C13 . C12 . H121 . 121.5 no
C12 . C13 . C14 . 120.05(17) yes
C12 . C13 . H131 . 119.0 no
C14 . C13 . H131 . 121.0 no
C13 . C14 . C15 . 120.53(17) yes
C13 . C14 . H141 . 120.2 no
C15 . C14 . H141 . 119.3 no
C14 . C15 . C16 . 120.04(17) yes
C14 . C15 . H151 . 119.9 no
C16 . C15 . H151 . 120.0 no
C15 . C16 . C11 . 118.88(16) yes
C15 . C16 . H161 . 120.7 no
C11 . C16 . H161 . 120.4 no
C8 . C17 . C17 5_655 124.94(9) yes
C8 . C17 . C18 . 116.01(14) yes
C17 5_655 C17 . C18 . 119.02(10) yes
C17 . C18 . C19 . 121.15(16) yes
C17 . C18 . H181 . 118.4 no
C19 . C18 . H181 . 120.4 no
C18 . C19 . C19 5_655 119.83(10) yes
C18 . C19 . H191 . 120.0 no
C19 5_655 C19 . H191 . 120.0 no

loop_
_geom_bond_atom_site_label_1
_geom_bond_site_symmetry_1
_geom_bond_atom_site_label_2
_geom_bond_site_symmetry_2
_geom_bond_distance
_geom_bond_publ_flag
N1 . C2 . 1.339(2) yes
N1 . C6 . 1.346(2) yes
N3 . C2 . 1.339(2) yes
N3 . C4 . 1.331(2) yes
N7 . C5 . 1.384(2) yes
N7 . C8 . 1.319(2) yes
N9 . C4 . 1.380(2) yes
N9 . C8 . 1.394(2) yes
N9 . C11 . 1.4351(19) yes
C2 . H21 . 0.963 no
C4 . C5 . 1.400(2) yes
C5 . C6 . 1.388(2) yes
C6 . C10 . 1.489(2) yes
C8 . C17 . 1.475(2) yes
C10 . H101 . 0.973 no
C10 . H102 . 0.968 no
C10 . H103 . 0.955 no
C11 . C12 . 1.381(2) yes
C11 . C16 . 1.386(2) yes
C12 . C13 . 1.395(2) yes
C12 . H121 . 0.956 no
C13 . C14 . 1.381(3) yes
C13 . H131 . 0.944 no
C14 . C15 . 1.382(3) yes
C14 . H141 . 0.972 no
C15 . C16 . 1.395(2) yes
C15 . H151 . 0.949 no
C16 . H161 . 0.966 no
C17 . C17 5_655 1.406(3) yes
C17 . C18 . 1.393(2) yes
C18 . C19 . 1.389(2) yes
C18 . H181 . 0.949 no
C19 . C19 5_655 1.376(4) yes
C19 . H191 . 0.958 no
